data_1576768
loop_
_publ_author_name
'He, Zhanhui'
'Yang, Li'
'Zhou, Menghang'
'Zhong, Yue'
'Liu, Zheng'
'Zhang, Ziao'
'Xia, Feiyang'
'Deng, Xuezhe'
'Yan, Shuang'
'Xu, Cheng'
'Zhang, Cheng'
'Yin, Guodong'

_publ_section_title
;
 Rh(iii)-catalyzed heteroannular-selective heteroarylation of biaryls:
 facile access to heteroacenes with sulfur-embedded 5-7 ring topology.
;
_journal_issue 9
_journal_name_full 'Chemical science'
_journal_page_first 4594
_journal_page_last 4600
_journal_paper_doi 10.1039/d5sc08209a
_journal_volume 17
_journal_year 2026
_chemical_formula_moiety 'C21 H16 S2'
_chemical_formula_sum 'C21 H16 S2'
_chemical_formula_weight 332.46
_space_group_crystal_system orthorhombic
_space_group_IT_number 61
_space_group_name_Hall '-P 2ac 2ab'
_space_group_name_H-M_alt 'P b c a'
_atom_sites_solution_hydrogens geom
_atom_sites_solution_primary dual
_audit_creation_date 2023-07-13
_audit_creation_method
;
Olex2 1.3-alpha
(compiled 2019.04.09 svn.r3586 for OlexSys, GUI svn.r5731)
;
_audit_update_record
;
2023-07-15 deposited with the CCDC.	2026-01-02 downloaded from the CCDC.
;
_cell_angle_alpha 90
_cell_angle_beta 90
_cell_angle_gamma 90
_cell_formula_units_Z 8
_cell_length_a 10.7590(2)
_cell_length_b 15.6784(3)
_cell_length_c 20.0594(4)
_cell_measurement_reflns_used 6797
_cell_measurement_temperature 293(2)
_cell_measurement_theta_max 67.9590
_cell_measurement_theta_min 4.0970
_cell_volume 3383.70(11)
_computing_cell_refinement 'CrysAlisPro 1.171.40.53 (Rigaku OD, 2019)'
_computing_data_collection 'CrysAlisPro 1.171.40.53 (Rigaku OD, 2019)'
_computing_data_reduction 'CrysAlisPro 1.171.40.53 (Rigaku OD, 2019)'
_computing_molecular_graphics 'Olex2 (Dolomanov et al., 2009)'
_computing_publication_material 'Olex2 (Dolomanov et al., 2009)'
_computing_structure_refinement 'ShelXL (Sheldrick, 2015)'
_computing_structure_solution 'ShelXT (Sheldrick, 2015)'
_diffrn_ambient_temperature 293(2)
_diffrn_detector 'CCD plate'
_diffrn_detector_area_resol_mean 10.0000
_diffrn_detector_type HyPix3000
_diffrn_measured_fraction_theta_full 0.997
_diffrn_measured_fraction_theta_max 0.993
_diffrn_measurement_details
;
List of Runs (angles in degrees, time in seconds):

  # Type    Start    End  Width  t~exp~   \w     \q     \k     \f   Frames
#--------------------------------------------------------------------------
  1  \w     10.00  36.00   0.50    0.20    --   43.86 -36.00  43.00   52
  2  \w     22.00  47.00   0.50    0.20    --   43.86-116.00 -30.00   50
  3  \w     53.00  79.00   0.50    0.27    --   96.32-116.00 -30.00   52
  4  \w     29.00  88.00   0.50    0.27    --   96.32 -33.00-120.00  118
  5  \w     50.00 103.00   0.50    0.27    --   96.32 -88.00-138.00  106
  6  \w     49.00  74.00   0.50    0.20    --   43.86-165.00-177.00   50
  7  \w     30.00 111.00   0.50    0.27    --   96.32-117.00-120.00  162
  8  \w     92.00 164.00   0.50    0.27    --   96.32  33.00 -30.00  144
  9  \w     91.00 117.00   0.50    0.27    --   96.32 116.00  58.00   52
 10  \w     61.00 106.00   0.50    0.20    --   43.86 138.00  90.00   90
 11  \w    -50.00  -3.00   0.50    0.20    --  -41.99 116.00  58.00   94
 12  \w    -35.00  24.00   0.50    0.20    --  -41.99  88.00 -21.00  118
 13  \w    -68.00 -26.00   0.50    0.20    --  -41.99 -54.00-120.00   84
 14  \w    -51.00  10.00   0.50    0.20    --  -41.99  36.00-159.00  122
 15  \w    -26.00  -1.00   0.50    0.20    --   43.86 -88.00-138.00   50
 16  \w     57.00  90.00   0.50    0.20    --   43.86  36.00-159.00   66
 17  \w    107.00 151.00   0.50    0.27    --   96.32  36.00-159.00   88
 18  \w     74.00  99.00   0.50    0.20    --   43.86 165.00-153.00   50
 19  \w    -92.00 -67.00   0.50    0.20    --  -41.99 -36.00  43.00   50
 20  \w    -88.00 -63.00   0.50    0.20    --  -41.99-138.00  30.00   50
 21  \w   -150.00 -81.00   0.50    0.27    --  -94.45 -33.00 120.00  138
 22  \w     68.00  94.00   0.50    0.27    --   96.32 -96.00 150.00   52
 23  \w    -98.00 -73.00   0.50    0.20    --  -41.99 -54.00-120.00   50
 24  \w   -133.00-108.00   0.50    0.27    --  -94.45 -88.00-138.00   50
 25  \w    -98.00 -50.00   0.50    0.27    --  -94.45  36.00-159.00   96
;
_diffrn_measurement_device 'four-circle diffractometer'
_diffrn_measurement_device_type 'XtaLAB Synergy, Single source at home/near, HyPix3000'
_diffrn_measurement_method '\w scans'
_diffrn_orient_matrix_type 'CrysAlisPro convention (1999,Acta A55,543-557)'
_diffrn_orient_matrix_UB_11 -0.0350688000
_diffrn_orient_matrix_UB_12 0.0153946000
_diffrn_orient_matrix_UB_13 -0.0734954000
_diffrn_orient_matrix_UB_21 0.0558841000
_diffrn_orient_matrix_UB_22 -0.0872020000
_diffrn_orient_matrix_UB_23 -0.0188176000
_diffrn_orient_matrix_UB_31 -0.1270741000
_diffrn_orient_matrix_UB_32 -0.0425588000
_diffrn_orient_matrix_UB_33 0.0120339000
_diffrn_radiation_monochromator mirror
_diffrn_radiation_probe x-ray
_diffrn_radiation_type 'Cu K\a'
_diffrn_radiation_wavelength 1.54184
_diffrn_reflns_av_R_equivalents 0.0523
_diffrn_reflns_av_unetI/netI 0.0356
_diffrn_reflns_Laue_measured_fraction_full 0.997
_diffrn_reflns_Laue_measured_fraction_max 0.993
_diffrn_reflns_limit_h_max 10
_diffrn_reflns_limit_h_min -12
_diffrn_reflns_limit_k_max 18
_diffrn_reflns_limit_k_min -18
_diffrn_reflns_limit_l_max 24
_diffrn_reflns_limit_l_min -24
_diffrn_reflns_number 11547
_diffrn_reflns_point_group_measured_fraction_full 0.997
_diffrn_reflns_point_group_measured_fraction_max 0.993
_diffrn_reflns_theta_full 67.684
_diffrn_reflns_theta_max 68.158
_diffrn_reflns_theta_min 4.408
_diffrn_source 'micro-focus sealed X-ray tube'
_diffrn_source_type 'PhotonJet (Cu) X-ray Source'
_exptl_absorpt_coefficient_mu 2.799
_exptl_absorpt_correction_T_max 1.00000
_exptl_absorpt_correction_T_min 0.13616
_exptl_absorpt_correction_type multi-scan
_exptl_absorpt_process_details
;
CrysAlisPro 1.171.40.53 (Rigaku Oxford Diffraction, 2019)
Empirical absorption correction using spherical harmonics,
 implemented in SCALE3 ABSPACK scaling algorithm.
;
_exptl_crystal_colour 'clear light yellow'
_exptl_crystal_colour_lustre clear
_exptl_crystal_colour_modifier light
_exptl_crystal_colour_primary yellow
_exptl_crystal_density_diffrn 1.305
_exptl_crystal_description block
_exptl_crystal_F_000 1392
_exptl_crystal_size_max 0.2
_exptl_crystal_size_mid 0.18
_exptl_crystal_size_min 0.15
_refine_diff_density_max 0.460
_refine_diff_density_min -0.394
_refine_diff_density_rms 0.065
_refine_ls_extinction_coef 0.0009(2)
_refine_ls_extinction_expression Fc^*^=kFc[1+0.001xFc^2^\l^3^/sin(2\q)]^-1/4^
_refine_ls_extinction_method 'SHELXL-2018/3 (Sheldrick 2018)'
_refine_ls_goodness_of_fit_ref 1.100
_refine_ls_hydrogen_treatment constr
_refine_ls_matrix_type full
_refine_ls_number_parameters 210
_refine_ls_number_reflns 3071
_refine_ls_number_restraints 0
_refine_ls_restrained_S_all 1.100
_refine_ls_R_factor_all 0.0626
_refine_ls_R_factor_gt 0.0570
_refine_ls_shift/su_max 0.001
_refine_ls_shift/su_mean 0.000
_refine_ls_structure_factor_coef Fsqd
_refine_ls_weighting_details 'w=1/[\s^2^(Fo^2^)+(0.1135P)^2^+0.3338P] where P=(Fo^2^+2Fc^2^)/3'
_refine_ls_weighting_scheme calc
_refine_ls_wR_factor_gt 0.1651
_refine_ls_wR_factor_ref 0.1711
_reflns_Friedel_coverage 0.000
_reflns_number_gt 2628
_reflns_number_total 3071
_reflns_threshold_expression 'I > 2\s(I)'
_cod_data_source_file d5sc08209a2.cif
_cod_data_source_block c-h-o-n-s-2
_cod_database_code 1576768
_shelx_shelxl_version_number 2018/3
_shelx_space_group_comment
;
The symmetry employed for this shelxl refinement is uniquely defined
by the following loop, which should always be used as a source of
symmetry information in preference to the above space-group names.
They are only intended as comments.
;
_shelx_estimated_absorpt_t_max 0.679
_shelx_estimated_absorpt_t_min 0.604
_diffrn_oxdiff_digest_frames
;
0164890bd080b491127d57a5ca719f9b3b00040ff4f
;
_reflns_odcompleteness_completeness 99.85
_reflns_odcompleteness_iscentric 1
_reflns_odcompleteness_theta 66.97
_olex2_refinement_description
;
1. Fixed Uiso
 At 1.2 times of:
  All C(H) groups
 At 1.5 times of:
  All C(H,H,H) groups
2.a Aromatic/amide H refined with riding coordinates:
 C2(H2), C3(H3), C4(H4), C5(H5), C7(H7), C10(H10), C11(H11), C12(H12),
 C16(H16), C17(H17), C18(H18), C19(H19), C21(H21)
2.b Idealised Me refined as rotating group:
 C20(H20A,H20B,H20C)
;
_olex2_submission_special_instructions 'No special instructions were received'
_oxdiff_exptl_absorpt_empirical_details
;
Empirical correction (ABSPACK) includes:
- Absorption correction using spherical harmonics
- Frame scaling
;
_oxdiff_exptl_absorpt_empirical_full_max 3.788
_oxdiff_exptl_absorpt_empirical_full_min 0.463

loop_
_space_group_symop_operation_xyz
'x, y, z'
'-x+1/2, -y, z+1/2'
'-x, y+1/2, -z+1/2'
'x+1/2, -y+1/2, -z'
'-x, -y, -z'
'x-1/2, y, -z-1/2'
'x, -y-1/2, z-1/2'
'-x-1/2, y-1/2, z'

loop_
_atom_site_label
_atom_site_type_symbol
_atom_site_fract_x
_atom_site_fract_y
_atom_site_fract_z
_atom_site_U_iso_or_equiv
_atom_site_adp_type
_atom_site_occupancy
_atom_site_site_symmetry_order
_atom_site_calc_flag
_atom_site_refinement_flags_posn
_atom_site_refinement_flags_adp
_atom_site_refinement_flags_occupancy
_atom_site_disorder_assembly
_atom_site_disorder_group
S1 S 0.72146(5) 0.33800(4) 0.45874(3) 0.0475(3) Uani 1 1 d . . . . .
S2 S 0.72888(5) 0.54154(4) 0.57660(4) 0.0534(3) Uani 1 1 d . . . . .
C1 C 0.8828(2) 0.41249(16) 0.38270(11) 0.0479(6) Uani 1 1 d . . . . .
C2 C 0.9352(3) 0.4468(2) 0.32391(14) 0.0653(8) Uani 1 1 d . . . . .
H2 H 1.012427 0.473366 0.324639 0.078 Uiso 1 1 calc R . . . .
C3 C 0.8691(3) 0.4397(2) 0.26582(14) 0.0769(9) Uani 1 1 d . . . . .
H3 H 0.902589 0.461363 0.226588 0.092 Uiso 1 1 calc R . . . .
C4 C 0.7536(3) 0.4010(2) 0.26424(14) 0.0742(9) Uani 1 1 d . . . . .
H4 H 0.711316 0.397397 0.223907 0.089 Uiso 1 1 calc R . . . .
C5 C 0.6996(3) 0.3678(2) 0.32073(14) 0.0618(7) Uani 1 1 d . . . . .
H5 H 0.621433 0.342526 0.319314 0.074 Uiso 1 1 calc R . . . .
C6 C 0.7665(2) 0.37345(17) 0.38034(11) 0.0463(6) Uani 1 1 d . . . . .
C7 C 0.9342(2) 0.41223(16) 0.44829(12) 0.0471(6) Uani 1 1 d . . . . .
H7 H 1.011773 0.435059 0.458387 0.057 Uiso 1 1 calc R . . . .
C8 C 0.85920(19) 0.37546(14) 0.49460(11) 0.0405(5) Uani 1 1 d . . . . .
C9 C 0.8904(2) 0.36220(14) 0.56540(12) 0.0426(5) Uani 1 1 d . . . . .
C10 C 1.0146(2) 0.34753(17) 0.58128(14) 0.0552(7) Uani 1 1 d . . . . .
H10 H 1.073298 0.346771 0.547240 0.066 Uiso 1 1 calc R . . . .
C11 C 1.0530(3) 0.3341(2) 0.64580(16) 0.0692(8) Uani 1 1 d . . . . .
H11 H 1.136694 0.325323 0.655049 0.083 Uiso 1 1 calc R . . . .
C12 C 0.8443(3) 0.34824(18) 0.68222(13) 0.0606(7) Uani 1 1 d . . . . .
H12 H 0.787029 0.347949 0.716920 0.073 Uiso 1 1 calc R . . . .
C13 C 0.8022(2) 0.36331(15) 0.61759(11) 0.0449(6) Uani 1 1 d . . . . .
C14 C 0.6672(2) 0.37850(15) 0.60805(11) 0.0423(5) Uani 1 1 d . . . . .
C15 C 0.6202(2) 0.45964(14) 0.59091(11) 0.0421(5) Uani 1 1 d . . . . .
C16 C 0.4929(2) 0.47175(18) 0.58723(13) 0.0531(6) Uani 1 1 d . . . . .
H16 H 0.461712 0.525211 0.576112 0.064 Uiso 1 1 calc R . . . .
C17 C 0.4118(2) 0.4056(2) 0.59984(15) 0.0652(8) Uani 1 1 d . . . . .
H17 H 0.326488 0.414852 0.597468 0.078 Uiso 1 1 calc R . . . .
C18 C 0.4562(3) 0.3261(2) 0.61589(15) 0.0654(8) Uani 1 1 d . . . . .
H18 H 0.401580 0.281269 0.623886 0.078 Uiso 1 1 calc R . . . .
C19 C 0.5820(3) 0.31355(18) 0.61998(13) 0.0558(7) Uani 1 1 d . . . . .
H19 H 0.611477 0.259652 0.631141 0.067 Uiso 1 1 calc R . . . .
C20 C 0.6373(3) 0.63620(17) 0.57425(17) 0.0666(8) Uani 1 1 d . . . . .
H20A H 0.572130 0.629690 0.541984 0.100 Uiso 1 1 calc GR . . . .
H20B H 0.688910 0.683683 0.562073 0.100 Uiso 1 1 calc GR . . . .
H20C H 0.601692 0.646227 0.617411 0.100 Uiso 1 1 calc GR . . . .
C21 C 0.9673(3) 0.3338(2) 0.69657(16) 0.0745(9) Uani 1 1 d . . . . .
H21 H 0.992392 0.323912 0.740263 0.089 Uiso 1 1 calc R . . . .

loop_
_atom_site_aniso_label
_atom_site_aniso_U_11
_atom_site_aniso_U_22
_atom_site_aniso_U_33
_atom_site_aniso_U_23
_atom_site_aniso_U_13
_atom_site_aniso_U_12
S1 0.0330(4) 0.0607(4) 0.0488(4) -0.0005(3) 0.0017(2) -0.0026(2)
S2 0.0377(4) 0.0461(4) 0.0764(5) -0.0016(3) 0.0041(3) -0.0015(2)
C1 0.0446(12) 0.0530(13) 0.0461(12) -0.0032(10) 0.0096(10) 0.0042(11)
C2 0.0604(16) 0.0812(19) 0.0543(15) 0.0041(14) 0.0126(13) -0.0026(15)
C3 0.083(2) 0.098(2) 0.0499(15) 0.0099(15) 0.0143(15) 0.0066(19)
C4 0.0760(19) 0.105(3) 0.0416(14) -0.0012(15) -0.0040(13) 0.014(2)
C5 0.0492(14) 0.0792(19) 0.0569(15) -0.0064(14) -0.0033(12) 0.0074(14)
C6 0.0417(13) 0.0533(14) 0.0438(12) -0.0019(11) 0.0031(9) 0.0102(10)
C7 0.0373(11) 0.0539(13) 0.0501(13) -0.0037(11) 0.0059(9) -0.0040(11)
C8 0.0317(10) 0.0442(12) 0.0456(12) -0.0046(9) 0.0018(9) 0.0038(9)
C9 0.0376(11) 0.0427(12) 0.0475(12) 0.0004(10) 0.0019(9) 0.0044(10)
C10 0.0413(13) 0.0652(16) 0.0590(16) 0.0025(12) 0.0006(11) 0.0069(12)
C11 0.0474(15) 0.087(2) 0.0730(19) 0.0095(16) -0.0148(14) 0.0126(14)
C12 0.0597(16) 0.0752(18) 0.0469(13) 0.0094(12) 0.0023(12) 0.0043(14)
C13 0.0454(13) 0.0431(12) 0.0461(12) 0.0023(10) 0.0032(10) 0.0030(11)
C14 0.0402(12) 0.0486(12) 0.0382(11) -0.0034(9) 0.0070(9) -0.0014(10)
C15 0.0362(11) 0.0489(13) 0.0412(11) -0.0070(9) 0.0025(9) -0.0023(10)
C16 0.0376(12) 0.0638(15) 0.0579(14) -0.0065(12) -0.0001(10) 0.0034(12)
C17 0.0337(13) 0.092(2) 0.0696(17) -0.0075(16) 0.0036(11) -0.0087(14)
C18 0.0540(17) 0.0723(19) 0.0700(18) -0.0032(14) 0.0090(13) -0.0245(14)
C19 0.0553(15) 0.0550(14) 0.0569(14) 0.0013(12) 0.0115(12) -0.0079(12)
C20 0.0632(17) 0.0516(15) 0.085(2) -0.0010(14) -0.0010(15) 0.0078(14)
C21 0.069(2) 0.099(2) 0.0557(16) 0.0148(15) -0.0140(15) 0.0094(17)

loop_
_atom_type_symbol
_atom_type_description
_atom_type_scat_dispersion_real
_atom_type_scat_dispersion_imag
_atom_type_scat_source
C C 0.0181 0.0091 'International Tables Vol C Tables 4.2.6.8 and 6.1.1.4'
H H 0.0000 0.0000 'International Tables Vol C Tables 4.2.6.8 and 6.1.1.4'
S S 0.3331 0.5567 'International Tables Vol C Tables 4.2.6.8 and 6.1.1.4'

loop_
_geom_angle_atom_site_label_1
_geom_angle_atom_site_label_2
_geom_angle_atom_site_label_3
_geom_angle
_geom_angle_site_symmetry_1
_geom_angle_site_symmetry_3
_geom_angle_publ_flag
C6 S1 C8 91.65(11) . . ?
C15 S2 C20 104.16(13) . . ?
C2 C1 C7 128.0(2) . . ?
C6 C1 C2 119.8(2) . . ?
C6 C1 C7 112.2(2) . . ?
C1 C2 H2 120.9 . . ?
C3 C2 C1 118.2(3) . . ?
C3 C2 H2 120.9 . . ?
C2 C3 H3 119.3 . . ?
C2 C3 C4 121.4(3) . . ?
C4 C3 H3 119.3 . . ?
C3 C4 H4 119.1 . . ?
C5 C4 C3 121.8(3) . . ?
C5 C4 H4 119.1 . . ?
C4 C5 H5 121.2 . . ?
C4 C5 C6 117.6(3) . . ?
C6 C5 H5 121.2 . . ?
C1 C6 S1 111.10(18) . . ?
C1 C6 C5 121.3(2) . . ?
C5 C6 S1 127.6(2) . . ?
C1 C7 H7 123.2 . . ?
C8 C7 C1 113.6(2) . . ?
C8 C7 H7 123.2 . . ?
C7 C8 S1 111.39(17) . . ?
C7 C8 C9 125.7(2) . . ?
C9 C8 S1 122.81(17) . . ?
C10 C9 C8 117.5(2) . . ?
C10 C9 C13 118.5(2) . . ?
C13 C9 C8 124.0(2) . . ?
C9 C10 H10 119.0 . . ?
C11 C10 C9 121.9(3) . . ?
C11 C10 H10 119.0 . . ?
C10 C11 H11 120.1 . . ?
C21 C11 C10 119.8(3) . . ?
C21 C11 H11 120.1 . . ?
C13 C12 H12 118.8 . . ?
C21 C12 H12 118.8 . . ?
C21 C12 C13 122.5(3) . . ?
C9 C13 C14 124.3(2) . . ?
C12 C13 C9 117.9(2) . . ?
C12 C13 C14 117.8(2) . . ?
C15 C14 C13 121.8(2) . . ?
C19 C14 C13 120.4(2) . . ?
C19 C14 C15 117.7(2) . . ?
C14 C15 S2 117.30(17) . . ?
C16 C15 S2 123.3(2) . . ?
C16 C15 C14 119.4(2) . . ?
C15 C16 H16 119.6 . . ?
C17 C16 C15 120.9(3) . . ?
C17 C16 H16 119.6 . . ?
C16 C17 H17 119.8 . . ?
C18 C17 C16 120.3(3) . . ?
C18 C17 H17 119.8 . . ?
C17 C18 H18 120.4 . . ?
C19 C18 C17 119.2(3) . . ?
C19 C18 H18 120.4 . . ?
C14 C19 H19 118.8 . . ?
C18 C19 C14 122.4(3) . . ?
C18 C19 H19 118.8 . . ?
S2 C20 H20A 109.5 . . ?
S2 C20 H20B 109.5 . . ?
S2 C20 H20C 109.5 . . ?
H20A C20 H20B 109.5 . . ?
H20A C20 H20C 109.5 . . ?
H20B C20 H20C 109.5 . . ?
C11 C21 H21 120.3 . . ?
C12 C21 C11 119.4(3) . . ?
C12 C21 H21 120.3 . . ?

loop_
_geom_bond_atom_site_label_1
_geom_bond_atom_site_label_2
_geom_bond_distance
_geom_bond_site_symmetry_2
_geom_bond_publ_flag
S1 C6 1.737(2) . ?
S1 C8 1.749(2) . ?
S2 C15 1.760(2) . ?
S2 C20 1.782(3) . ?
C1 C2 1.413(3) . ?
C1 C6 1.394(4) . ?
C1 C7 1.427(3) . ?
C2 H2 0.9300 . ?
C2 C3 1.370(4) . ?
C3 H3 0.9300 . ?
C3 C4 1.383(5) . ?
C4 H4 0.9300 . ?
C4 C5 1.376(4) . ?
C5 H5 0.9300 . ?
C5 C6 1.398(4) . ?
C7 H7 0.9300 . ?
C7 C8 1.359(3) . ?
C8 C9 1.474(3) . ?
C9 C10 1.393(4) . ?
C9 C13 1.413(3) . ?
C10 H10 0.9300 . ?
C10 C11 1.375(4) . ?
C11 H11 0.9300 . ?
C11 C21 1.374(5) . ?
C12 H12 0.9300 . ?
C12 C13 1.394(3) . ?
C12 C21 1.373(4) . ?
C13 C14 1.484(3) . ?
C14 C15 1.412(3) . ?
C14 C19 1.391(3) . ?
C15 C16 1.384(4) . ?
C16 H16 0.9300 . ?
C16 C17 1.379(4) . ?
C17 H17 0.9300 . ?
C17 C18 1.373(4) . ?
C18 H18 0.9300 . ?
C18 C19 1.370(4) . ?
C19 H19 0.9300 . ?
C20 H20A 0.9600 . ?
C20 H20B 0.9600 . ?
C20 H20C 0.9600 . ?
C21 H21 0.9300 . ?

loop_
_geom_torsion_atom_site_label_1
_geom_torsion_atom_site_label_2
_geom_torsion_atom_site_label_3
_geom_torsion_atom_site_label_4
_geom_torsion
_geom_torsion_site_symmetry_1
_geom_torsion_site_symmetry_2
_geom_torsion_site_symmetry_3
_geom_torsion_site_symmetry_4
_geom_torsion_publ_flag
S1 C8 C9 C10 143.8(2) . . . . ?
S1 C8 C9 C13 -36.1(3) . . . . ?
S2 C15 C16 C17 -179.1(2) . . . . ?
C1 C2 C3 C4 0.7(5) . . . . ?
C1 C7 C8 S1 0.8(3) . . . . ?
C1 C7 C8 C9 176.7(2) . . . . ?
C2 C1 C6 S1 -179.1(2) . . . . ?
C2 C1 C6 C5 -0.4(4) . . . . ?
C2 C1 C7 C8 178.8(3) . . . . ?
C2 C3 C4 C5 0.0(5) . . . . ?
C3 C4 C5 C6 -0.8(5) . . . . ?
C4 C5 C6 S1 179.5(2) . . . . ?
C4 C5 C6 C1 1.0(4) . . . . ?
C6 S1 C8 C7 -0.37(19) . . . . ?
C6 S1 C8 C9 -176.42(19) . . . . ?
C6 C1 C2 C3 -0.5(4) . . . . ?
C6 C1 C7 C8 -0.9(3) . . . . ?
C7 C1 C2 C3 179.9(3) . . . . ?
C7 C1 C6 S1 0.6(3) . . . . ?
C7 C1 C6 C5 179.3(3) . . . . ?
C7 C8 C9 C10 -31.7(4) . . . . ?
C7 C8 C9 C13 148.5(3) . . . . ?
C8 S1 C6 C1 -0.13(19) . . . . ?
C8 S1 C6 C5 -178.8(3) . . . . ?
C8 C9 C10 C11 -179.8(2) . . . . ?
C8 C9 C13 C12 178.8(2) . . . . ?
C8 C9 C13 C14 -0.5(4) . . . . ?
C9 C10 C11 C21 0.9(5) . . . . ?
C9 C13 C14 C15 -71.3(3) . . . . ?
C9 C13 C14 C19 112.8(3) . . . . ?
C10 C9 C13 C12 -1.0(4) . . . . ?
C10 C9 C13 C14 179.7(2) . . . . ?
C10 C11 C21 C12 -1.0(5) . . . . ?
C12 C13 C14 C15 109.5(3) . . . . ?
C12 C13 C14 C19 -66.5(3) . . . . ?
C13 C9 C10 C11 0.1(4) . . . . ?
C13 C12 C21 C11 0.1(5) . . . . ?
C13 C14 C15 S2 3.5(3) . . . . ?
C13 C14 C15 C16 -175.5(2) . . . . ?
C13 C14 C19 C18 175.8(2) . . . . ?
C14 C15 C16 C17 -0.2(4) . . . . ?
C15 C14 C19 C18 -0.3(4) . . . . ?
C15 C16 C17 C18 -0.4(4) . . . . ?
C16 C17 C18 C19 0.8(4) . . . . ?
C17 C18 C19 C14 -0.4(4) . . . . ?
C19 C14 C15 S2 179.49(18) . . . . ?
C19 C14 C15 C16 0.6(3) . . . . ?
C20 S2 C15 C14 -168.10(19) . . . . ?
C20 S2 C15 C16 10.8(2) . . . . ?
C21 C12 C13 C9 0.9(4) . . . . ?
C21 C12 C13 C14 -179.7(3) . . . . ?
